data_4113773
loop_
_publ_author_name
'Katsuaki Kobayashi'
'Hideki Ohtsu'
'Tohru Wada'
'Tatsuhisa Kato'
'Koji Tanaka'

_publ_section_title
;
 Characterization of a Stable Ruthenium Complex with an Oxyl Radical
;
_journal_name_full 'Journal of the American Chemical Society'
_journal_page_first 6729
_journal_page_last 6739
_journal_paper_doi 10.1021/ja0211510
_journal_volume 125
_journal_year 2003
_chemical_formula_sum 'C29 H31 N3 O6 Ru'
_chemical_formula_weight 618.65
_space_group_IT_number 82
_symmetry_cell_setting tetragonal
_symmetry_Int_Tables_number 82
_symmetry_space_group_name_Hall 'I -4'
_symmetry_space_group_name_H-M 'I -4'
_cell_angle_alpha 90
_cell_angle_beta 90
_cell_angle_gamma 90
_cell_formula_units_Z 8
_cell_length_a 24.688(2)
_cell_length_b 24.688(2)
_cell_length_c 10.0934(9)
_cell_measurement_reflns_used 8191
_cell_measurement_temperature 173.1
_cell_measurement_theta_max 27.5
_cell_measurement_theta_min 3.2
_cell_volume 6151.9(9)
_computing_cell_refinement CRYSTALCLEAR
_computing_data_collection CRYSTALCLEAR
_computing_data_reduction 'teXsan Ver. 1.11'
_computing_publication_material 'teXsan Ver. 1.11'
_computing_structure_refinement 'teXsan Ver. 1.10'
_computing_structure_solution SIR92
_diffrn_detector_area_resol_mean 14.62
_diffrn_measured_fraction_theta_full 0.9979
_diffrn_measured_fraction_theta_max 0.9979
_diffrn_measurement_device_type 'Rigaku/MSC Mercury CCD'
_diffrn_measurement_method \w
_diffrn_radiation_type 'Mo K\a'
_diffrn_radiation_wavelength 0.7107
_diffrn_reflns_av_R_equivalents 0.095
_diffrn_reflns_limit_h_max 32
_diffrn_reflns_limit_h_min -26
_diffrn_reflns_limit_k_max 31
_diffrn_reflns_limit_k_min -32
_diffrn_reflns_limit_l_max 13
_diffrn_reflns_limit_l_min -13
_diffrn_reflns_number 340
_diffrn_reflns_theta_full 27.49
_diffrn_reflns_theta_max 27.49
_exptl_absorpt_coefficient_mu 0.557
_exptl_absorpt_correction_type none
_exptl_crystal_colour 'Reddish Purple'
_exptl_crystal_density_diffrn 1.370
_exptl_crystal_description Prism
_exptl_crystal_size_max 0.200
_exptl_crystal_size_mid 0.100
_exptl_crystal_size_min 0.100
_refine_diff_density_max 1.61
_refine_diff_density_min -1.11
_refine_ls_extinction_method none
_refine_ls_goodness_of_fit_ref 0.855
_refine_ls_hydrogen_treatment noref
_refine_ls_number_parameters 352
_refine_ls_number_reflns 3707
_refine_ls_R_factor_gt 0.048(>2.0sigma(I))
_refine_ls_shift/su_max 0.0765
_refine_ls_structure_factor_coef F
_refine_ls_weighting_details 'w = 1/\s^2^(Fo) + 0.00063|Fo|^2^]'
_refine_ls_weighting_scheme calc
_refine_ls_wR_factor_ref 0.057(>2.0sigma(I))
_reflns_number_gt 2234
_reflns_number_total 3722
_reflns_threshold_expression F^2^>2.0\s(F^2^)
_cod_data_source_file ja0211510_3.cif
_cod_data_source_block C29H31N3O6Ru
_cod_original_cell_volume 6152.0(8)
_cod_original_sg_symbol_H-M 'I -4 '
_cod_original_formula_sum 'C29 H31 N3 O6 Ru '
_cod_database_code 4113773

loop_
_symmetry_equiv_pos_as_xyz
x,y,z
-x,-y,z
y,-x,-z
-y,x,-z
1/2+x,1/2+y,1/2+z
1/2-x,1/2-y,1/2+z
1/2+y,1/2-x,1/2-z
1/2-y,1/2+x,1/2-z

loop_
_atom_site_label
_atom_site_type_symbol
_atom_site_fract_x
_atom_site_fract_y
_atom_site_fract_z
_atom_site_U_iso_or_equiv
_atom_site_adp_type
_atom_site_occupancy
_atom_site_calc_flag
Ru(1) Ru 0.31931(3) 0.14954(3) 0.86264(8) 0.0191(2) Uani 1.00 d
O(1) O 0.2401(3) 0.1364(3) 0.8754(7) 0.022(2) Uani 1.00 d
O(2) O 0.3062(3) 0.1179(3) 0.6768(6) 0.023(2) Uani 1.00 d
O(3) O 0.4011(3) 0.1540(3) 0.8347(8) 0.034(2) Uani 1.00 d
O(4) O 0.5768(3) 0.1191(3) 0.9895(7) 0.035(2) Uani 1.00 d
O(5) O 0.4519(3) 0.0633(3) 0.7244(9) 0.049(3) Uani 1.00 d
O(6) O 0.4650(5) 0.1238(7) 0.049(1) 0.132(6) Uani 1.00 d
N(1) N 0.3314(3) 0.0792(3) 0.9703(9) 0.023(2) Uani 1.00 d
N(2) N 0.3278(3) 0.1799(3) 1.0392(8) 0.021(2) Uani 1.00 d
N(3) N 0.3102(3) 0.2304(3) 0.8221(8) 0.020(2) Uani 1.00 d
C(1) C 0.2228(4) 0.1017(4) 0.7813(10) 0.019(3) Uani 1.00 d
C(2) C 0.2581(4) 0.0931(4) 0.6713(10) 0.021(3) Uani 1.00 d
C(3) C 0.2423(4) 0.0603(4) 0.566(1) 0.022(3) Uani 1.00 d
C(4) C 0.1931(4) 0.0339(4) 0.5661(10) 0.021(3) Uani 1.00 d
C(5) C 0.1593(4) 0.0419(4) 0.6753(10) 0.020(3) Uani 1.00 d
C(6) C 0.1717(4) 0.0735(4) 0.7848(10) 0.020(3) Uani 1.00 d
C(7) C 0.2175(4) -0.0083(5) 0.344(1) 0.036(3) Uani 1.00 d
C(8) C 0.1229(5) 0.0194(5) 0.391(1) 0.037(4) Uani 1.00 d
C(9) C 0.1617(6) -0.0612(5) 0.508(1) 0.050(4) Uani 1.00 d
C(10) C 0.1738(5) -0.0030(5) 0.453(1) 0.031(3) Uani 1.00 d
C(11) C 0.1163(5) 0.1348(5) 0.927(1) 0.034(3) Uani 1.00 d
C(12) C 0.1669(6) 0.0584(5) 1.027(1) 0.035(4) Uani 1.00 d
C(13) C 0.0860(5) 0.0417(5) 0.893(1) 0.038(4) Uani 1.00 d
C(14) C 0.1353(4) 0.0773(4) 0.9069(10) 0.021(3) Uani 1.00 d
C(15) C 0.3301(4) 0.0274(4) 0.927(1) 0.030(3) Uani 1.00 d
C(16) C 0.3361(5) -0.0167(5) 1.010(1) 0.040(4) Uani 1.00 d
C(17) C 0.3462(5) -0.0070(4) 1.143(2) 0.041(4) Uani 1.00 d
C(18) C 0.3476(5) 0.0452(5) 1.189(1) 0.036(4) Uani 1.00 d
C(19) C 0.3403(4) 0.0876(4) 1.104(1) 0.025(3) Uani 1.00 d
C(20) C 0.3380(3) 0.1468(4) 1.142(1) 0.023(2) Uani 1.00 d
C(21) C 0.3466(4) 0.1680(5) 1.2687(10) 0.024(3) Uani 1.00 d
C(22) C 0.3420(4) 0.2226(5) 1.284(1) 0.031(3) Uani 1.00 d
C(23) C 0.3303(4) 0.2563(4) 1.182(1) 0.025(3) Uani 1.00 d
C(24) C 0.3229(4) 0.2343(4) 1.056(1) 0.019(3) Uani 1.00 d
C(25) C 0.3116(4) 0.2623(4) 0.932(1) 0.020(3) Uani 1.00 d
C(26) C 0.3033(4) 0.3183(4) 0.920(1) 0.027(3) Uani 1.00 d
C(27) C 0.2942(5) 0.3404(4) 0.799(1) 0.036(4) Uani 1.00 d
C(28) C 0.2940(4) 0.3088(5) 0.688(1) 0.030(3) Uani 1.00 d
C(29) C 0.3018(4) 0.2530(5) 0.702(1) 0.026(3) Uani 1.00 d

loop_
_atom_site_aniso_label
_atom_site_aniso_U_11
_atom_site_aniso_U_22
_atom_site_aniso_U_33
_atom_site_aniso_U_12
_atom_site_aniso_U_13
_atom_site_aniso_U_23
Ru(1) 0.0195(5) 0.0183(5) 0.0196(3) 0.0004(4) -0.0011(4) -0.0043(4)
O(1) 0.024(4) 0.023(4) 0.018(4) -0.001(3) 0.003(3) -0.007(4)
O(2) 0.020(4) 0.026(4) 0.024(4) -0.005(3) -0.001(3) -0.008(3)
O(3) 0.020(4) 0.044(5) 0.038(5) 0.010(3) 0.001(4) -0.009(4)
O(4) 0.042(5) 0.036(5) 0.028(4) 0.002(4) 0.003(4) 0.005(4)
O(5) 0.047(6) 0.039(5) 0.062(6) -0.001(4) -0.010(5) -0.005(5)
O(6) 0.055(8) 0.28(2) 0.062(8) -0.02(1) -0.010(6) -0.02(1)
N(1) 0.024(5) 0.015(5) 0.029(5) 0.000(4) 0.000(4) 0.003(4)
N(2) 0.019(5) 0.026(5) 0.017(4) -0.003(4) 0.002(4) -0.007(4)
N(3) 0.018(5) 0.019(5) 0.023(5) -0.004(4) -0.002(4) -0.002(4)
C(1) 0.023(6) 0.011(5) 0.021(5) 0.002(4) -0.004(5) 0.003(4)
C(2) 0.022(5) 0.013(5) 0.028(6) 0.000(4) 0.000(4) -0.002(4)
C(3) 0.025(6) 0.015(5) 0.026(6) -0.001(4) 0.004(5) 0.001(5)
C(4) 0.033(6) 0.012(5) 0.018(5) -0.005(5) -0.001(5) -0.005(4)
C(5) 0.021(5) 0.016(5) 0.023(6) -0.003(4) -0.008(4) 0.008(4)
C(6) 0.025(6) 0.015(5) 0.020(5) 0.001(4) 0.008(5) 0.006(4)
C(7) 0.035(6) 0.051(7) 0.024(7) -0.012(6) 0.006(6) -0.029(6)
C(8) 0.040(7) 0.048(8) 0.022(7) -0.009(6) -0.014(5) -0.015(6)
C(9) 0.08(1) 0.012(6) 0.058(9) -0.011(6) 0.003(8) -0.011(6)
C(10) 0.034(7) 0.036(7) 0.023(6) -0.001(5) -0.006(5) 0.002(5)
C(11) 0.030(7) 0.035(7) 0.038(7) 0.000(5) 0.014(6) -0.001(6)
C(12) 0.060(9) 0.031(7) 0.015(6) -0.008(6) 0.001(6) 0.006(5)
C(13) 0.030(7) 0.040(7) 0.044(9) -0.005(5) 0.009(6) 0.006(6)
C(14) 0.015(5) 0.025(6) 0.021(5) -0.001(4) 0.004(4) -0.004(4)
C(15) 0.037(7) 0.017(6) 0.035(6) 0.000(5) 0.002(5) -0.006(5)
C(16) 0.040(8) 0.021(6) 0.059(9) 0.002(6) 0.012(7) 0.007(6)
C(17) 0.051(8) 0.027(6) 0.046(7) 0.004(5) 0.003(8) 0.006(7)
C(18) 0.040(7) 0.037(7) 0.030(6) 0.004(6) 0.003(6) 0.010(6)
C(19) 0.024(6) 0.021(6) 0.028(7) 0.000(4) 0.003(5) 0.001(5)
C(20) 0.017(5) 0.021(5) 0.031(5) 0.004(4) -0.007(5) 0.008(7)
C(21) 0.026(6) 0.032(7) 0.015(5) 0.000(5) -0.004(5) 0.003(5)
C(22) 0.023(6) 0.045(8) 0.026(6) 0.003(5) 0.000(5) -0.013(6)
C(23) 0.026(6) 0.030(6) 0.019(5) -0.002(5) 0.001(5) -0.004(5)
C(24) 0.010(5) 0.022(6) 0.024(6) 0.000(4) 0.001(4) -0.002(5)
C(25) 0.012(5) 0.018(5) 0.031(6) 0.000(4) 0.006(5) -0.006(5)
C(26) 0.027(6) 0.023(6) 0.030(6) 0.006(5) 0.000(5) -0.001(5)
C(27) 0.037(7) 0.017(6) 0.054(8) 0.002(5) -0.006(6) 0.006(6)
C(28) 0.021(6) 0.033(7) 0.037(7) 0.000(5) -0.008(5) 0.013(6)
C(29) 0.022(6) 0.030(6) 0.026(6) -0.002(5) -0.005(5) 0.004(5)

loop_
_atom_type_symbol
_atom_type_description
_atom_type_scat_dispersion_real
_atom_type_scat_dispersion_imag
_atom_type_scat_source
C C 0.003 0.002
;International Tables for Crystallography
(1992, Vol. C, Tables 4.2.6.8 and 6.1.1.1)
;
H H 0.000 0.000
;International Tables for Crystallography
(1992, Vol. C, Table 6.1.1.2)
;
N N 0.006 0.003
;International Tables for Crystallography
(1992, Vol. C, Tables 4.2.6.8 and 6.1.1.1)
;
O O 0.011 0.006
;International Tables for Crystallography
(1992, Vol. C, Tables 4.2.6.8 and 6.1.1.1)
;
Ru Ru -1.259 0.836
;International Tables for Crystallography
(1992, Vol. C, Tables 4.2.6.8 and 6.1.1.1)
;

loop_
_geom_angle_atom_site_label_1
_geom_angle_atom_site_label_2
_geom_angle_atom_site_label_3
_geom_angle
_geom_angle_publ_flag
O(1) Ru(1) O(2) 80.9(3) yes
O(1) Ru(1) O(3) 172.4(3) yes
O(1) Ru(1) N(1) 88.3(3) yes
O(1) Ru(1) N(2) 96.3(3) yes
O(1) Ru(1) N(3) 93.6(3) yes
O(2) Ru(1) O(3) 92.9(3) yes
O(2) Ru(1) N(1) 100.5(3) yes
O(2) Ru(1) N(2) 177.1(3) yes
O(2) Ru(1) N(3) 99.8(3) yes
O(3) Ru(1) N(1) 88.6(3) yes
O(3) Ru(1) N(2) 90.0(3) yes
O(3) Ru(1) N(3) 91.7(3) yes
N(1) Ru(1) N(2) 80.1(4) yes
N(1) Ru(1) N(3) 159.6(3) yes
N(2) Ru(1) N(3) 79.6(3) yes
Ru(1) O(1) C(1) 111.7(6) yes
Ru(1) O(2) C(2) 110.6(6) yes
Ru(1) N(1) C(15) 128.3(7) yes
Ru(1) N(1) C(19) 114.1(7) yes
C(15) N(1) C(19) 117.5(9) yes
Ru(1) N(2) C(20) 119.4(7) yes
Ru(1) N(2) C(24) 119.2(7) yes
C(20) N(2) C(24) 121.4(9) yes
Ru(1) N(3) C(25) 113.6(6) yes
Ru(1) N(3) C(29) 126.8(7) yes
C(25) N(3) C(29) 119.6(9) yes
O(1) C(1) C(2) 116.7(9) yes
O(1) C(1) C(6) 124.6(9) yes
C(2) C(1) C(6) 118.7(9) yes
O(2) C(2) C(1) 116.2(8) yes
O(2) C(2) C(3) 123.1(9) yes
C(1) C(2) C(3) 120.7(9) yes
C(2) C(3) C(4) 121.3(9) yes
C(3) C(4) C(5) 117.4(9) yes
C(3) C(4) C(10) 123.5(9) yes
C(5) C(4) C(10) 119.1(9) yes
C(4) C(5) C(6) 125.3(9) yes
C(1) C(6) C(5) 116.4(9) yes
C(1) C(6) C(14) 120.3(9) yes
C(5) C(6) C(14) 123.2(9) yes
C(4) C(10) C(7) 111.2(9) yes
C(4) C(10) C(8) 110.4(9) yes
C(4) C(10) C(9) 109.8(9) yes
C(7) C(10) C(8) 108.7(9) yes
C(7) C(10) C(9) 107.8(10) yes
C(8) C(10) C(9) 108.8(10) yes
C(6) C(14) C(11) 110.4(8) yes
C(6) C(14) C(12) 108.7(8) yes
C(6) C(14) C(13) 111.5(9) yes
C(11) C(14) C(12) 110.1(9) yes
C(11) C(14) C(13) 108.0(9) yes
C(12) C(14) C(13) 108.1(9) yes
N(1) C(15) C(16) 123(1) yes
C(15) C(16) C(17) 118(1) yes
C(16) C(17) C(18) 119(1) yes
C(17) C(18) C(19) 120(1) yes
N(1) C(19) C(18) 121.4(10) yes
N(1) C(19) C(20) 112.8(9) yes
C(18) C(19) C(20) 125.7(10) yes
N(2) C(20) C(19) 113.6(9) yes
N(2) C(20) C(21) 120.3(9) yes
C(19) C(20) C(21) 126.1(9) yes
C(20) C(21) C(22) 117.6(10) yes
C(21) C(22) C(23) 122(1) yes
C(22) C(23) C(24) 118(1) yes
N(2) C(24) C(23) 119.3(10) yes
N(2) C(24) C(25) 112.0(9) yes
C(23) C(24) C(25) 128.7(9) yes
N(3) C(25) C(24) 115.5(8) yes
N(3) C(25) C(26) 120.2(10) yes
C(24) C(25) C(26) 124.3(10) yes
C(25) C(26) C(27) 119.6(10) yes
C(26) C(27) C(28) 120.6(10) yes
C(27) C(28) C(29) 118(1) yes
N(3) C(29) C(28) 121(1) yes

loop_
_geom_bond_atom_site_label_1
_geom_bond_atom_site_label_2
_geom_bond_distance
_geom_bond_publ_flag
Ru(1) O(1) 1.985(6) yes
Ru(1) O(2) 2.058(6) yes
Ru(1) O(3) 2.043(7) yes
Ru(1) N(1) 2.071(8) yes
Ru(1) N(2) 1.945(8) yes
Ru(1) N(3) 2.050(9) yes
O(1) C(1) 1.35(1) yes
O(2) C(2) 1.34(1) yes
N(1) C(15) 1.35(1) yes
N(1) C(19) 1.38(1) yes
N(2) C(20) 1.34(1) yes
N(2) C(24) 1.36(1) yes
N(3) C(25) 1.36(1) yes
N(3) C(29) 1.35(1) yes
C(1) C(2) 1.43(1) yes
C(1) C(6) 1.44(1) yes
C(2) C(3) 1.39(1) yes
C(3) C(4) 1.38(1) yes
C(4) C(5) 1.39(1) yes
C(4) C(10) 1.53(1) yes
C(5) C(6) 1.39(1) yes
C(6) C(14) 1.53(1) yes
C(7) C(10) 1.55(2) yes
C(8) C(10) 1.51(2) yes
C(9) C(10) 1.57(2) yes
C(11) C(14) 1.51(1) yes
C(12) C(14) 1.51(2) yes
C(13) C(14) 1.51(1) yes
C(15) C(16) 1.38(2) yes
C(16) C(17) 1.39(2) yes
C(17) C(18) 1.37(2) yes
C(18) C(19) 1.37(1) yes
C(19) C(20) 1.51(1) yes
C(20) C(21) 1.40(1) yes
C(21) C(22) 1.36(2) yes
C(22) C(23) 1.36(2) yes
C(23) C(24) 1.39(1) yes
C(24) C(25) 1.46(1) yes
C(25) C(26) 1.40(1) yes
C(26) C(27) 1.36(2) yes
C(27) C(28) 1.37(2) yes
C(28) C(29) 1.40(1) yes
